data_2003278
loop_
_publ_author_name
'Macdonald, A. L.'
'Murray, A.'
'Freer, A. A.'
'Henderson, K.'

_publ_section_title
;
 Lithium and Caesium Hydrogen Glutarate
;
_journal_issue 3
_journal_name_full 'Acta Crystallographica Section C'
_journal_page_first 404
_journal_page_last 406
_journal_paper_doi 10.1107/S0108270194005524
_journal_volume 51
_journal_year 1995
_chemical_compound_source
; Glutaric acid/caesium carbonate (1mol:0.5mol) dissolved
  in water yields crystals on standing
;
_chemical_formula_moiety 'C5 H7 O4,Cs'
_chemical_formula_sum 'C5 H7 Cs O4'
_chemical_formula_weight 263.8
_space_group_crystal_system monoclinic
_space_group_IT_number 12
_space_group_name_Hall '-C 2y'
_space_group_name_H-M_alt 'C 1 2/m 1'
_atom_type_scat_source IntTabIV
_cell_angle_alpha 90.
_cell_angle_beta 103.02(1)
_cell_angle_gamma 90.
_cell_formula_units_Z 12
_cell_length_a 13.222(2)
_cell_length_b 18.633(3)
_cell_length_c 10.092(2)
_cell_measurement_reflns_used 25
_cell_measurement_temperature 293
_cell_measurement_theta_max 15
_cell_measurement_theta_min 12
_cell_volume 2422.4(7)
_diffrn_measurement_device 'Enraf-Nonius CAD-4'
_diffrn_measurement_method \w/2\q
_diffrn_radiation_type MoK\a
_diffrn_radiation_wavelength 0.71069
_diffrn_reflns_limit_h_max 16
_diffrn_reflns_limit_h_min 0
_diffrn_reflns_limit_k_max 23
_diffrn_reflns_limit_k_min 0
_diffrn_reflns_limit_l_max 12
_diffrn_reflns_limit_l_min -12
_diffrn_reflns_number 2452
_diffrn_reflns_theta_max 26
_diffrn_standards_decay_% <2
_diffrn_standards_number 2
_exptl_absorpt_coefficient_mu 3.76
_exptl_absorpt_correction_type ' empirical (Walker & Stuart, 1983)'
_exptl_crystal_colour Colourless
_exptl_crystal_density_diffrn 1.815
_exptl_crystal_description Plate
_exptl_crystal_size_max 0.6
_exptl_crystal_size_mid 0.5
_exptl_crystal_size_min 0.2
_refine_diff_density_max 0.73
_refine_diff_density_min -1.35
_refine_ls_goodness_of_fit_obs 2.4
_refine_ls_hydrogen_treatment noref
_refine_ls_number_parameters 141
_refine_ls_number_reflns 2116
_refine_ls_R_factor_obs 0.029
_refine_ls_shift/esd_max 0.35
_refine_ls_structure_factor_coef F
_refine_ls_weighting_details w=1/\s^2^(F~o~)
_refine_ls_weighting_scheme calc
_refine_ls_wR_factor_obs 0.043
_reflns_number_observed 2116
_reflns_number_total 2452
_reflns_observed_criterion I>3\s~I~
_cod_data_source_file mu1051.cif
_cod_data_source_block mu1051_structure_2_of_2
_cod_depositor_comments
;
 Changing the space group from '-P 2y' to '-C 2y' after consulting the original
 publication. All related space group information was changed accordingly.

 Antanas Vaitkus,
 2017-07-04

The following automatic conversions were performed:

'_refine_ls_weighting_scheme' value 'w=1/\s^2^(F~o~)' was changed to
'calc'. New tag '_refine_ls_weighting_details' was created. The value
of the new tag was set to 'w=1/\s^2^(F~o~)'.

Automatic conversion script
Id: cif_fix_values 3143 2015-03-26 13:38:13Z robertas 
;
_cod_original_cell_volume 2422.60(10)
_cod_original_formula_sum 'C5 H7 Cs1 O4'
_cod_database_code 2003278

loop_
_space_group_symop_id
_space_group_symop_operation_xyz
1 x,y,z
2 -x,y,-z
3 -x,-y,-z
4 x,-y,z
5 x+1/2,y+1/2,z
6 -x+1/2,y+1/2,-z
7 -x+1/2,-y+1/2,-z
8 x+1/2,-y+1/2,z

loop_
_atom_site_label
_atom_site_fract_x
_atom_site_fract_y
_atom_site_fract_z
_atom_site_U_iso_or_equiv
Cs(1) .50000 .24715(2) .00000 .040
Cs(2) .30494(2) .23486(2) .32885(2) .042
O(1) .2738(2) .1926(1) -.0434(3) .045
O(2) .1816(2) .1397(1) .0865(3) .051
O(3) .3593(2) .3597(2) .5533(3) .051
O(4) .4857(2) .3075(1) .7045(3) .041
O(5) .4728(3) .1378(2) .2347(3) .054
O(6) .5981(2) .1935(1) .3783(3) .049
C(1) .2383(3) .1365(2) .0090(4) .036
C(2) .2786(4) .0668(2) -.0337(5) .047
C(3) .2367(5) .0000(2) .0180(7) .050
C(4) .4365(3) .3632(2) .6441(4) .036
C(5) .4824(4) .4331(2) .7031(5) .046
C(6) .4242(5) .5000(2) .6462(7) .044
C(7) .5519(3) .1367(2) .3246(4) .036
C(8) .6023(3) .0672(2) .3808(5) .042
C(9) .5507(5) .0000 .3141(6) .042
H(01) .2500 .2500 .0000 ?
H(04) .4459 .2646 .6706 ?
H(21) .3490 .0615 -.0082 ?
H(22) .2704 .0665 -.1271 ?
H(31) .2559 .0000 .0977 ?
H(32) .1618 .0000 -.0016 ?
H(51) .4984 .4323 .7968 ?
H(52) .5500 .4343 .6802 ?
H(61) .4164 .5000 .5683 ?
H(62) .3692 .5000 .6674 ?
H(81) .6033 .0640 .4786 ?
H(82) .6748 .0660 .3907 ?
H(91) .4853 .0000 .3340 ?
H(92) .5480 .0000 .2146 ?

loop_
_geom_angle_atom_site_label_1
_geom_angle_atom_site_label_2
_geom_angle_atom_site_label_3
_geom_angle_site_symmetry_3
_geom_angle
_geom_angle_publ_flag
O(1) C(1) O(2) . 123.9(4) yes
O(2) C(1) C(2) . 122.9(4) yes
C(2) C(3) C(2) 3_555 111.9(5) yes
O(3) C(4) C(5) . 123.0(4) yes
C(4) C(5) C(6) . 116.1(4) yes
O(5) C(7) O(6) . 123.2(4) yes
O(6) C(7) C(8) . 115.0(4) yes
C(8) C(9) C(8) 3_555 111.8(5) yes
O(1) C(1) C(2) . 113.1(4) yes
C(1) C(2) C(3) . 115.7(5) yes
O(3) C(4) O(4) . 124.0(4) yes
O(4) C(4) C(5) . 113.0(4) yes
C(5) C(6) C(5) 3_565 111.5(5) yes
O(5) C(7) C(8) . 121.8(4) yes
C(7) C(8) C(9) . 115.3(4) yes

loop_
_geom_bond_atom_site_label_1
_geom_bond_atom_site_label_2
_geom_bond_distance
_geom_bond_publ_flag
Cs(1) O(1) 3.097(3) no
Cs(1) O(4) 3.152(3) no
Cs(1) O(2) 3.164(3) no
Cs(1) O(5) 3.207(4) no
Cs(2) O(1) 3.139(3) no
Cs(2) O(3) 3.226(3) no
Cs(2) O(4) 3.165(3) no
Cs(2) O(6) 3.189(3) no
Cs(2) O(2) 3.157(3) no
Cs(2) O(3) 3.212(3) no
Cs(2) O(5) 3.168(4) no
Cs(2) O(6) 3.043(4) no
O(1) C(1) 1.305(5) yes
O(2) C(1) 1.202(6) yes
O(3) C(4) 1.210(6) yes
O(4) C(4) 1.302(5) yes
O(5) C(7) 1.221(5) yes
O(6) C(7) 1.280(5) yes
C(1) C(2) 1.502(6) yes
C(2) C(3) 1.503(6) yes
C(4) C(5) 1.501(6) yes
C(5) C(6) 1.509(6) yes
C(7) C(8) 1.507(6) yes
C(8) C(9) 1.510(6) yes
